data_4088927
loop_
_publ_author_name
'Causero, Andrea'
'Ballmann, Gerd'
'Pahl, J\"urgen'
'Zijlstra, Harmen'
'F\"arber, Christian'
'Harder, Sjoerd'

_publ_section_title
;
 Stabilization of Calcium Hydride Complexes by Fine Tuning of Amidinate
 Ligands
;
_journal_issue 19
_journal_name_full Organometallics
_journal_page_first 3350
_journal_paper_doi 10.1021/acs.organomet.6b00566
_journal_volume 35
_journal_year 2016
_chemical_formula_moiety 'C40 H73 Ca N3 O Si2'
_chemical_formula_sum 'C40 H73 Ca N3 O Si2'
_chemical_formula_weight 708.27
_space_group_crystal_system monoclinic
_space_group_IT_number 14
_space_group_name_Hall '-P 2ybc'
_space_group_name_H-M_alt 'P 1 21/c 1'
_atom_sites_solution_hydrogens geom
_atom_sites_solution_primary direct
_audit_creation_date 2016-05-20
_audit_creation_method
;
Olex2 1.2
(compiled 2016.02.19 svn.r3266 for OlexSys, GUI svn.r5155)
;
_cell_angle_alpha 90
_cell_angle_beta 94.156(5)
_cell_angle_gamma 90
_cell_formula_units_Z 4
_cell_length_a 14.7482(7)
_cell_length_b 18.0397(7)
_cell_length_c 16.8077(7)
_cell_measurement_reflns_used 7398
_cell_measurement_temperature 100
_cell_measurement_theta_max 73.3830
_cell_measurement_theta_min 3.8560
_cell_volume 4460.0(3)
_computing_cell_refinement
;
CrysAlisPro, Agilent Technologies,
Version 1.171.37.35 (release 13-08-2014 CrysAlis171 .NET)
(compiled Aug 13 2014,18:06:01)
;
_computing_data_collection
;
CrysAlisPro, Agilent Technologies,
Version 1.171.37.35 (release 13-08-2014 CrysAlis171 .NET)
(compiled Aug 13 2014,18:06:01)
;
_computing_data_reduction
;
CrysAlisPro, Agilent Technologies,
Version 1.171.37.35 (release 13-08-2014 CrysAlis171 .NET)
(compiled Aug 13 2014,18:06:01)
;
_computing_molecular_graphics 'Olex2 (Dolomanov et al., 2009)'
_computing_publication_material 'Olex2 (Dolomanov et al., 2009)'
_computing_structure_refinement 'ShelXL (Sheldrick, 2015)'
_computing_structure_solution 'ShelXT (Sheldrick, 2015)'
_diffrn_ambient_environment air
_diffrn_ambient_temperature 100
_diffrn_detector 'CCD plate'
_diffrn_detector_area_resol_mean 5.2903
_diffrn_detector_type AtlasS2
_diffrn_measured_fraction_theta_full 0.991
_diffrn_measured_fraction_theta_max 0.990
_diffrn_measurement_details
;
#__ type_ start__ end____ width___ exp.time_
  1 omega  -50.00   31.00   1.0000    4.0000
omega____ theta____ kappa____ phi______ frames
    -      -41.6909   38.0000  120.0000 81

#__ type_ start__ end____ width___ exp.time_
  2 omega -112.00  -15.00   1.0000    4.0000
omega____ theta____ kappa____ phi______ frames
    -      -41.6909  -57.0000  -30.0000 97

#__ type_ start__ end____ width___ exp.time_
  3 omega   83.00  178.00   1.0000   12.0000
omega____ theta____ kappa____ phi______ frames
    -      105.9955   30.0000    0.0000 95

#__ type_ start__ end____ width___ exp.time_
  4 omega   99.00  176.00   1.0000   12.0000
omega____ theta____ kappa____ phi______ frames
    -      105.9955  125.0000 -120.0000 77

#__ type_ start__ end____ width___ exp.time_
  5 omega   34.00   90.00   1.0000   12.0000
omega____ theta____ kappa____ phi______ frames
    -      105.9955  -30.0000   90.0000 56

#__ type_ start__ end____ width___ exp.time_
  6 omega   36.00   73.00   1.0000   12.0000
omega____ theta____ kappa____ phi______ frames
    -      105.9955  -45.0000   30.0000 37

#__ type_ start__ end____ width___ exp.time_
  7 omega   33.00   96.00   1.0000   12.0000
omega____ theta____ kappa____ phi______ frames
    -      105.9955  -77.0000  -90.0000 63

#__ type_ start__ end____ width___ exp.time_
  8 omega   31.00   80.00   1.0000   12.0000
omega____ theta____ kappa____ phi______ frames
    -      105.9955  -30.0000 -180.0000 49
;
_diffrn_measurement_device 'four-circle diffractometer'
_diffrn_measurement_device_type 'SuperNova, Dual, Cu at zero, AtlasS2'
_diffrn_measurement_method '\w scans'
_diffrn_orient_matrix_UB_11 -0.0488232000
_diffrn_orient_matrix_UB_12 0.0310726000
_diffrn_orient_matrix_UB_13 0.0707153000
_diffrn_orient_matrix_UB_21 -0.0900602000
_diffrn_orient_matrix_UB_22 -0.0345117000
_diffrn_orient_matrix_UB_23 -0.0346001000
_diffrn_orient_matrix_UB_31 0.0221568000
_diffrn_orient_matrix_UB_32 -0.0716279000
_diffrn_orient_matrix_UB_33 0.0473683000
_diffrn_radiation_monochromator mirror
_diffrn_radiation_probe x-ray
_diffrn_radiation_type CuK\a
_diffrn_radiation_wavelength 1.54184
_diffrn_reflns_av_R_equivalents 0.0632
_diffrn_reflns_av_unetI/netI 0.0713
_diffrn_reflns_Laue_measured_fraction_full 0.991
_diffrn_reflns_Laue_measured_fraction_max 0.990
_diffrn_reflns_limit_h_max 17
_diffrn_reflns_limit_h_min -16
_diffrn_reflns_limit_k_max 13
_diffrn_reflns_limit_k_min -21
_diffrn_reflns_limit_l_max 19
_diffrn_reflns_limit_l_min -20
_diffrn_reflns_number 14692
_diffrn_reflns_point_group_measured_fraction_full 0.991
_diffrn_reflns_point_group_measured_fraction_max 0.990
_diffrn_reflns_theta_full 67.684
_diffrn_reflns_theta_max 68.115
_diffrn_reflns_theta_min 3.004
_diffrn_source 'sealed X-ray tube'
_diffrn_source_type 'SuperNova (Cu) X-ray Source'
_exptl_absorpt_coefficient_mu 1.947
_exptl_absorpt_correction_T_max 0.981
_exptl_absorpt_correction_T_min 0.954
_exptl_absorpt_correction_type gaussian
_exptl_absorpt_process_details
;
CrysAlisPro, Agilent Technologies,
Version 1.171.37.35 (release 13-08-2014 CrysAlis171 .NET)
(compiled Aug 13 2014,18:06:01)
Numerical absorption correction based on gaussian integration over
			a multifaceted crystal model
Empirical absorption correction using spherical harmonics,
 implemented in SCALE3 ABSPACK scaling algorithm.
;
_exptl_crystal_colour 'clear colourless'
_exptl_crystal_colour_lustre clear
_exptl_crystal_colour_primary colourless
_exptl_crystal_density_diffrn 1.055
_exptl_crystal_description block
_exptl_crystal_F_000 1560
_exptl_crystal_size_max 0.1961
_exptl_crystal_size_mid 0.0896
_exptl_crystal_size_min 0.0687
_refine_diff_density_max 0.478
_refine_diff_density_min -0.893
_refine_diff_density_rms 0.079
_refine_ls_extinction_method none
_refine_ls_goodness_of_fit_ref 1.047
_refine_ls_hydrogen_treatment constr
_refine_ls_matrix_type full
_refine_ls_number_parameters 512
_refine_ls_number_reflns 8068
_refine_ls_number_restraints 23
_refine_ls_restrained_S_all 1.049
_refine_ls_R_factor_all 0.0745
_refine_ls_R_factor_gt 0.0645
_refine_ls_shift/su_max 0.001
_refine_ls_shift/su_mean 0.000
_refine_ls_structure_factor_coef Fsqd
_refine_ls_weighting_details 'w=1/[\s^2^(Fo^2^)+(0.1150P)^2^+1.6300P] where P=(Fo^2^+2Fc^2^)/3'
_refine_ls_weighting_scheme calc
_refine_ls_wR_factor_gt 0.1716
_refine_ls_wR_factor_ref 0.1965
_reflns_Friedel_coverage 0.000
_reflns_number_gt 6810
_reflns_number_total 8068
_reflns_threshold_expression 'I > 2\s(I)'
_cod_data_source_file om6b00566_si_004.cif
_cod_data_source_block hasj151021a
_cod_database_code 4088927
_chemical_oxdiff_formula 'C H N Ca Si O'
_shelx_space_group_comment
;
The symmetry employed for this shelxl refinement is uniquely defined
by the following loop, which should always be used as a source of
symmetry information in preference to the above space-group names.
They are only intended as comments.
;
_reflns_odcompleteness_completeness 98.99
_reflns_odcompleteness_iscentric 1
_reflns_odcompleteness_theta 67.96
_olex2_refinement_description
;
1. Fixed Uiso
 At 1.2 times of:
  All C(H) groups, All C(H,H) groups
 At 1.5 times of:
  All C(H,H,H) groups
2. Restrained distances
 C40A-C39A
 1.54 with sigma of 0.01
 C39A-O1
 1.45 with sigma of 0.01
3. Uiso/Uaniso restraints and constraints
Uanis(O1) = Uanis(C39A) = Uanis(C40A)
4. Rigid body (RIGU) restrains
 C38A, C37A, O1, C39A, C40A
 with sigma for 1-2 distances of 0.004 and sigma for 1-3 distances of 0.004
5. Others
 Sof(C37A)=Sof(H37C)=Sof(H37D)=Sof(C38A)=Sof(H38D)=Sof(H38E)=Sof(H38F)=
 Sof(C39A)=Sof(H39C)=Sof(H39D)=Sof(C40A)=Sof(H40D)=Sof(H40E)=Sof(H40F)=1-FVAR(1)
 Sof(C39)=Sof(H39A)=Sof(H39B)=Sof(C37)=Sof(H37A)=Sof(H37B)=Sof(C40)=Sof(H40A)=
 Sof(H40B)=Sof(H40C)=Sof(C38)=Sof(H38A)=Sof(H38B)=Sof(H38C)=FVAR(1)
 Sof(H28A)=Sof(C30A)=Sof(H30D)=Sof(H30E)=Sof(H30F)=Sof(C29A)=Sof(H29D)=
 Sof(H29E)=Sof(H29F)=1-FVAR(2)
 Sof(H28)=Sof(C29)=Sof(H29A)=Sof(H29B)=Sof(H29C)=Sof(C30)=Sof(H30A)=Sof(H30B)=
 Sof(H30C)=FVAR(2)
 Sof(H16A)=Sof(C18A)=Sof(H18D)=Sof(H18E)=Sof(H18F)=Sof(C17A)=Sof(H17D)=
 Sof(H17E)=Sof(H17F)=1-FVAR(3)
 Sof(H16)=Sof(C18)=Sof(H18A)=Sof(H18B)=Sof(H18C)=Sof(C17)=Sof(H17A)=Sof(H17B)=
 Sof(H17C)=FVAR(3)
6.a Ternary CH refined with riding coordinates:
 C13(H13), C16(H16), C16(H16A), C25(H25), C28(H28), C28(H28A)
6.b Secondary CH2 refined with riding coordinates:
 C2(H2A,H2B), C39(H39A,H39B), C37(H37A,H37B), C37A(H37C,H37D), C39A(H39C,H39D)
6.c Aromatic/amide H refined with riding coordinates:
 C21(H21), C9(H9), C23(H23), C22(H22), C11(H11), C10(H10)
6.d Idealised Me refined as rotating group:
 C6(H6A,H6B,H6C), C5(H5A,H5B,H5C), C4(H4A,H4B,H4C), C35(H35A,H35B,H35C),
 C27(H27A,H27B,H27C), C26(H26A,H26B,H26C), C15(H15A,H15B,H15C), C14(H14A,H14B,
 H14C), C36(H36A,H36B,H36C), C34(H34A,H34B,H34C), C18(H18A,H18B,H18C), C31(H31A,
 H31B,H31C), C32(H32A,H32B,H32C), C29(H29A,H29B,H29C), C17(H17A,H17B,H17C),
 C33(H33A,H33B,H33C), C30(H30A,H30B,H30C), C40(H40A,H40B,H40C), C38(H38A,H38B,
 H38C), C38A(H38D,H38E,H38F), C40A(H40D,H40E,H40F), C30A(H30D,H30E,H30F),
 C29A(H29D,H29E,H29F), C18A(H18D,H18E,H18F), C17A(H17D,H17E,H17F)
;
_shelx_shelxl_version_number 2014/7
_olex2_date_sample_data_collection 2015-10-21
_olex2_submission_special_instructions 'No special instructions were received'

loop_
_space_group_symop_operation_xyz
'x, y, z'
'-x, y+1/2, -z+1/2'
'-x, -y, -z'
'x, -y-1/2, z-1/2'

loop_
_atom_site_label
_atom_site_type_symbol
_atom_site_fract_x
_atom_site_fract_y
_atom_site_fract_z
_atom_site_U_iso_or_equiv
_atom_site_adp_type
_atom_site_occupancy
_atom_site_site_symmetry_order
_atom_site_calc_flag
_atom_site_refinement_flags_posn
_atom_site_refinement_flags_adp
_atom_site_refinement_flags_occupancy
_atom_site_disorder_assembly
_atom_site_disorder_group
Ca1 Ca 0.64966(3) 0.59195(3) 0.72869(3) 0.02559(17) Uani 1 1 d . . . . .
Si02 Si 0.45102(5) 0.49037(4) 0.74920(4) 0.0322(2) Uani 1 1 d . . . . .
Si03 Si 0.48485(6) 0.63444(5) 0.83954(5) 0.0407(2) Uani 1 1 d . . . . .
N2 N 0.79425(13) 0.60749(11) 0.79852(12) 0.0219(4) Uani 1 1 d . . . . .
N1 N 0.77091(13) 0.50734(11) 0.71866(12) 0.0231(4) Uani 1 1 d . . . . .
O1 O 0.61021(18) 0.66877(15) 0.61696(14) 0.0541(6) Uani 1 1 d D U . . .
N3 N 0.51263(14) 0.56635(13) 0.77641(13) 0.0289(5) Uani 1 1 d . . . . .
C1 C 0.82847(17) 0.54524(13) 0.76868(13) 0.0228(5) Uani 1 1 d . . . . .
C19 C 0.84381(16) 0.64755(13) 0.86069(14) 0.0246(5) Uani 1 1 d . . . . .
C20 C 0.87221(18) 0.72065(14) 0.84678(16) 0.0286(5) Uani 1 1 d . . . . .
C7 C 0.79382(16) 0.43816(14) 0.68511(16) 0.0265(5) Uani 1 1 d . . . . .
C2 C 0.92635(15) 0.51947(13) 0.78787(14) 0.0232(5) Uani 1 1 d . . . . .
H2A H 0.9280 0.4652 0.7793 0.028 Uiso 1 1 calc R . . . .
H2B H 0.9416 0.5282 0.8454 0.028 Uiso 1 1 calc R . . . .
C3 C 1.00383(16) 0.55479(13) 0.74116(15) 0.0253(5) Uani 1 1 d . . . . .
C8 C 0.80007(17) 0.43351(16) 0.60153(16) 0.0313(6) Uani 1 1 d . . . . .
C24 C 0.85957(19) 0.61668(15) 0.93824(16) 0.0308(6) Uani 1 1 d . . . . .
C12 C 0.80261(17) 0.37284(15) 0.73230(17) 0.0297(5) Uani 1 1 d . . . . .
C13 C 0.78101(19) 0.50007(17) 0.54829(16) 0.0345(6) Uani 1 1 d . . . . .
H13 H 0.7902 0.5456 0.5818 0.041 Uiso 1 1 calc R . . . .
C6 C 1.05745(18) 0.61240(15) 0.79275(17) 0.0322(6) Uani 1 1 d . . . . .
H6A H 1.0171 0.6534 0.8050 0.048 Uiso 1 1 calc GR . . . .
H6B H 1.1078 0.6315 0.7637 0.048 Uiso 1 1 calc GR . . . .
H6C H 1.0817 0.5891 0.8425 0.048 Uiso 1 1 calc GR . . . .
C16 C 0.78756(19) 0.37422(15) 0.82101(18) 0.0334(6) Uani 1 1 d . . . . .
H16 H 0.8168 0.4204 0.8435 0.040 Uiso 0.776(17) 1 calc R . P A 1
H16A H 0.7799 0.4275 0.8354 0.040 Uiso 0.224(17) 1 calc R . P A 2
C25 C 0.84772(19) 0.76018(15) 0.76858(17) 0.0339(6) Uani 1 1 d . . . . .
H25 H 0.8148 0.7240 0.7318 0.041 Uiso 1 1 calc R . . . .
C21 C 0.9237(2) 0.75838(15) 0.90742(17) 0.0354(6) Uani 1 1 d . . . . .
H21 H 0.9428 0.8077 0.8982 0.043 Uiso 1 1 calc R . . . .
C5 C 1.06943(19) 0.49257(16) 0.72329(19) 0.0373(6) Uani 1 1 d . . . . .
H5A H 1.0907 0.4679 0.7732 0.056 Uiso 1 1 calc GR . . . .
H5B H 1.1216 0.5133 0.6979 0.056 Uiso 1 1 calc GR . . . .
H5C H 1.0382 0.4565 0.6873 0.056 Uiso 1 1 calc GR . . . .
C9 C 0.8187(2) 0.36436(18) 0.56773(19) 0.0424(7) Uani 1 1 d . . . . .
H9 H 0.8233 0.3608 0.5118 0.051 Uiso 1 1 calc R . . . .
C28 C 0.8127(2) 0.54520(16) 0.96105(17) 0.0350(6) Uani 1 1 d . . . . .
H28 H 0.7828 0.5224 0.9116 0.042 Uiso 0.757(14) 1 calc R . P B 1
H28A H 0.8203 0.5089 0.9171 0.042 Uiso 0.243(14) 1 calc R . P B 2
C23 C 0.9138(2) 0.65550(17) 0.99576(16) 0.0373(6) Uani 1 1 d . . . . .
H23 H 0.9279 0.6334 1.0465 0.045 Uiso 1 1 calc R . . . .
C4 C 0.96721(19) 0.58930(16) 0.66240(16) 0.0326(6) Uani 1 1 d . . . . .
H4A H 0.9375 0.5510 0.6284 0.049 Uiso 1 1 calc GR . . . .
H4B H 1.0176 0.6110 0.6353 0.049 Uiso 1 1 calc GR . . . .
H4C H 0.9231 0.6281 0.6729 0.049 Uiso 1 1 calc GR . . . .
C35 C 0.4433(2) 0.41879(19) 0.82977(19) 0.0431(7) Uani 1 1 d . . . . .
H35A H 0.5044 0.4078 0.8538 0.065 Uiso 1 1 calc GR . . . .
H35B H 0.4160 0.3734 0.8067 0.065 Uiso 1 1 calc GR . . . .
H35C H 0.4055 0.4378 0.8708 0.065 Uiso 1 1 calc GR . . . .
C22 C 0.9473(2) 0.72528(18) 0.98060(18) 0.0415(7) Uani 1 1 d . . . . .
H22 H 0.9860 0.7502 1.0196 0.050 Uiso 1 1 calc R . . . .
C27 C 0.7834(2) 0.82466(16) 0.7811(2) 0.0415(7) Uani 1 1 d . . . . .
H27A H 0.7282 0.8060 0.8034 0.062 Uiso 1 1 calc GR . . . .
H27B H 0.7672 0.8489 0.7298 0.062 Uiso 1 1 calc GR . . . .
H27C H 0.8134 0.8605 0.8180 0.062 Uiso 1 1 calc GR . . . .
C11 C 0.82134(19) 0.30584(16) 0.6955(2) 0.0387(7) Uani 1 1 d . . . . .
H11 H 0.8281 0.2621 0.7269 0.046 Uiso 1 1 calc R . . . .
C26 C 0.9309(2) 0.78789(16) 0.72744(19) 0.0411(7) Uani 1 1 d . . . . .
H26A H 0.9656 0.8225 0.7628 0.062 Uiso 1 1 calc GR . . . .
H26B H 0.9108 0.8132 0.6777 0.062 Uiso 1 1 calc GR . . . .
H26C H 0.9695 0.7457 0.7156 0.062 Uiso 1 1 calc GR . . . .
C15 C 0.6818(2) 0.4988(2) 0.51493(19) 0.0463(8) Uani 1 1 d . . . . .
H15A H 0.6705 0.4539 0.4830 0.069 Uiso 1 1 calc GR . . . .
H15B H 0.6693 0.5426 0.4814 0.069 Uiso 1 1 calc GR . . . .
H15C H 0.6419 0.4991 0.5591 0.069 Uiso 1 1 calc GR . . . .
C14 C 0.8433(2) 0.5057(2) 0.47939(19) 0.0473(8) Uani 1 1 d . . . . .
H14A H 0.9069 0.5015 0.5004 0.071 Uiso 1 1 calc GR . . . .
H14B H 0.8339 0.5537 0.4526 0.071 Uiso 1 1 calc GR . . . .
H14C H 0.8290 0.4657 0.4412 0.071 Uiso 1 1 calc GR . . . .
C36 C 0.5031(2) 0.4422(2) 0.66387(19) 0.0474(8) Uani 1 1 d . . . . .
H36A H 0.4991 0.4746 0.6169 0.071 Uiso 1 1 calc GR . . . .
H36B H 0.4702 0.3960 0.6513 0.071 Uiso 1 1 calc GR . . . .
H36C H 0.5671 0.4311 0.6791 0.071 Uiso 1 1 calc GR . . . .
C10 C 0.8303(2) 0.30165(17) 0.6142(2) 0.0461(8) Uani 1 1 d . . . . .
H10 H 0.8443 0.2557 0.5905 0.055 Uiso 1 1 calc R . . . .
C34 C 0.3298(2) 0.5132(2) 0.7135(2) 0.0514(8) Uani 1 1 d . . . . .
H34A H 0.2952 0.5255 0.7594 0.077 Uiso 1 1 calc GR . . . .
H34B H 0.3020 0.4703 0.6855 0.077 Uiso 1 1 calc GR . . . .
H34C H 0.3292 0.5557 0.6771 0.077 Uiso 1 1 calc GR . . . .
C18 C 0.6884(3) 0.3790(4) 0.8345(3) 0.0402(14) Uani 0.776(17) 1 d . . P A 1
H18A H 0.6627 0.4240 0.8093 0.060 Uiso 0.776(17) 1 calc GR . P A 1
H18B H 0.6808 0.3806 0.8919 0.060 Uiso 0.776(17) 1 calc GR . P A 1
H18C H 0.6569 0.3355 0.8112 0.060 Uiso 0.776(17) 1 calc GR . P A 1
C31 C 0.5788(3) 0.70663(19) 0.8405(3) 0.0566(10) Uani 1 1 d . . . . .
H31A H 0.6372 0.6832 0.8565 0.085 Uiso 1 1 calc GR . . . .
H31B H 0.5665 0.7460 0.8784 0.085 Uiso 1 1 calc GR . . . .
H31C H 0.5810 0.7278 0.7870 0.085 Uiso 1 1 calc GR . . . .
C32 C 0.4751(3) 0.6040(3) 0.9456(2) 0.0671(12) Uani 1 1 d . . . . .
H32A H 0.4242 0.5694 0.9478 0.101 Uiso 1 1 calc GR . . . .
H32B H 0.4646 0.6474 0.9788 0.101 Uiso 1 1 calc GR . . . .
H32C H 0.5316 0.5794 0.9654 0.101 Uiso 1 1 calc GR . . . .
C29 C 0.8772(4) 0.4873(3) 1.0029(4) 0.0458(14) Uani 0.757(14) 1 d . . P B 1
H29A H 0.9240 0.4732 0.9673 0.069 Uiso 0.757(14) 1 calc GR . P B 1
H29B H 0.8422 0.4433 1.0160 0.069 Uiso 0.757(14) 1 calc GR . P B 1
H29C H 0.9061 0.5086 1.0520 0.069 Uiso 0.757(14) 1 calc GR . P B 1
C17 C 0.8316(5) 0.3084(4) 0.8681(3) 0.0502(17) Uani 0.776(17) 1 d . . P A 1
H17A H 0.7996 0.2625 0.8521 0.075 Uiso 0.776(17) 1 calc GR . P A 1
H17B H 0.8275 0.3165 0.9253 0.075 Uiso 0.776(17) 1 calc GR . P A 1
H17C H 0.8956 0.3042 0.8566 0.075 Uiso 0.776(17) 1 calc GR . P A 1
C33 C 0.3763(3) 0.6857(3) 0.8109(4) 0.0819(14) Uani 1 1 d . . . . .
H33A H 0.3721 0.6956 0.7534 0.123 Uiso 1 1 calc GR . . . .
H33B H 0.3759 0.7328 0.8400 0.123 Uiso 1 1 calc GR . . . .
H33C H 0.3243 0.6556 0.8243 0.123 Uiso 1 1 calc GR . . . .
C39 C 0.6571(4) 0.7313(3) 0.5860(3) 0.0544(13) Uani 0.745(8) 1 d . . P C 1
H39A H 0.6137 0.7612 0.5517 0.065 Uiso 0.745(8) 1 calc R . P C 1
H39B H 0.6809 0.7630 0.6308 0.065 Uiso 0.745(8) 1 calc R . P C 1
C37 C 0.5273(4) 0.6507(3) 0.5637(3) 0.0572(14) Uani 0.745(8) 1 d . . P C 1
H37A H 0.5415 0.6564 0.5074 0.069 Uiso 0.745(8) 1 calc R . P C 1
H37B H 0.5101 0.5984 0.5720 0.069 Uiso 0.745(8) 1 calc R . P C 1
C30 C 0.7393(4) 0.5651(3) 1.0171(4) 0.0545(19) Uani 0.757(14) 1 d . . P B 1
H30A H 0.7679 0.5865 1.0663 0.082 Uiso 0.757(14) 1 calc GR . P B 1
H30B H 0.7057 0.5203 1.0299 0.082 Uiso 0.757(14) 1 calc GR . P B 1
H30C H 0.6974 0.6013 0.9910 0.082 Uiso 0.757(14) 1 calc GR . P B 1
C40 C 0.7299(4) 0.7091(3) 0.5412(6) 0.083(3) Uani 0.745(8) 1 d . . P C 1
H40A H 0.7065 0.6781 0.4964 0.125 Uiso 0.745(8) 1 calc GR . P C 1
H40B H 0.7740 0.6808 0.5753 0.125 Uiso 0.745(8) 1 calc GR . P C 1
H40C H 0.7595 0.7531 0.5207 0.125 Uiso 0.745(8) 1 calc GR . P C 1
C38 C 0.4516(5) 0.6979(4) 0.5789(6) 0.088(2) Uani 0.745(8) 1 d . . P C 1
H38A H 0.4004 0.6871 0.5402 0.132 Uiso 0.745(8) 1 calc GR . P C 1
H38B H 0.4695 0.7499 0.5740 0.132 Uiso 0.745(8) 1 calc GR . P C 1
H38C H 0.4334 0.6888 0.6330 0.132 Uiso 0.745(8) 1 calc GR . P C 1
C37A C 0.5200(10) 0.7002(8) 0.6140(7) 0.050(3) Uani 0.255(8) 1 d . U P C 2
H37C H 0.5234 0.7550 0.6129 0.060 Uiso 0.255(8) 1 calc R . P C 2
H37D H 0.4888 0.6850 0.6616 0.060 Uiso 0.255(8) 1 calc R . P C 2
C38A C 0.4666(13) 0.6704(12) 0.5358(11) 0.067(5) Uani 0.255(8) 1 d . U P C 2
H38D H 0.5011 0.6817 0.4896 0.101 Uiso 0.255(8) 1 calc GR . P C 2
H38E H 0.4069 0.6945 0.5292 0.101 Uiso 0.255(8) 1 calc GR . P C 2
H38F H 0.4585 0.6167 0.5399 0.101 Uiso 0.255(8) 1 calc GR . P C 2
C39A C 0.6905(10) 0.7074(11) 0.5886(8) 0.0541(6) Uani 0.255(8) 1 d D U P C 2
H39C H 0.7462 0.6817 0.6103 0.065 Uiso 0.255(8) 1 calc R . P C 2
H39D H 0.6923 0.7586 0.6099 0.065 Uiso 0.255(8) 1 calc R . P C 2
C40A C 0.6911(13) 0.7107(9) 0.4990(7) 0.0541(6) Uani 0.255(8) 1 d D U P C 2
H40D H 0.7074 0.6620 0.4785 0.081 Uiso 0.255(8) 1 calc GR . P C 2
H40E H 0.7357 0.7476 0.4841 0.081 Uiso 0.255(8) 1 calc GR . P C 2
H40F H 0.6306 0.7248 0.4760 0.081 Uiso 0.255(8) 1 calc GR . P C 2
C30A C 0.7059(10) 0.5573(10) 0.9658(13) 0.051(5) Uani 0.243(14) 1 d . . P B 2
H30D H 0.6955 0.5925 1.0086 0.077 Uiso 0.243(14) 1 calc GR . P B 2
H30E H 0.6770 0.5099 0.9768 0.077 Uiso 0.243(14) 1 calc GR . P B 2
H30F H 0.6798 0.5771 0.9149 0.077 Uiso 0.243(14) 1 calc GR . P B 2
C29A C 0.8498(17) 0.5095(16) 1.0363(14) 0.070(7) Uani 0.243(14) 1 d . . P B 2
H29D H 0.9161 0.5056 1.0360 0.105 Uiso 0.243(14) 1 calc GR . P B 2
H29E H 0.8236 0.4599 1.0405 0.105 Uiso 0.243(14) 1 calc GR . P B 2
H29F H 0.8342 0.5396 1.0819 0.105 Uiso 0.243(14) 1 calc GR . P B 2
C18A C 0.6924(13) 0.3338(19) 0.8367(11) 0.058(7) Uani 0.224(17) 1 d . . P A 2
H18D H 0.6453 0.3498 0.7962 0.087 Uiso 0.224(17) 1 calc GR . P A 2
H18E H 0.6743 0.3471 0.8898 0.087 Uiso 0.224(17) 1 calc GR . P A 2
H18F H 0.7000 0.2799 0.8335 0.087 Uiso 0.224(17) 1 calc GR . P A 2
C17A C 0.8605(14) 0.3458(18) 0.8754(12) 0.056(6) Uani 0.224(17) 1 d . . P A 2
H17D H 0.8697 0.2930 0.8648 0.084 Uiso 0.224(17) 1 calc GR . P A 2
H17E H 0.8443 0.3521 0.9305 0.084 Uiso 0.224(17) 1 calc GR . P A 2
H17F H 0.9167 0.3730 0.8677 0.084 Uiso 0.224(17) 1 calc GR . P A 2

loop_
_atom_site_aniso_label
_atom_site_aniso_U_11
_atom_site_aniso_U_22
_atom_site_aniso_U_33
_atom_site_aniso_U_23
_atom_site_aniso_U_13
_atom_site_aniso_U_12
Ca1 0.0199(3) 0.0278(3) 0.0300(3) -0.00049(19) 0.00787(19) 0.00105(18)
Si02 0.0253(4) 0.0415(4) 0.0304(4) 0.0041(3) 0.0064(3) -0.0065(3)
Si03 0.0350(4) 0.0386(4) 0.0511(5) -0.0009(4) 0.0203(4) 0.0021(3)
N2 0.0197(9) 0.0221(9) 0.0244(10) 0.0001(8) 0.0039(7) -0.0004(8)
N1 0.0202(9) 0.0237(10) 0.0261(10) -0.0024(8) 0.0053(8) -0.0005(8)
O1 0.0594(14) 0.0570(14) 0.0470(12) 0.0204(11) 0.0105(10) -0.0068(12)
N3 0.0179(10) 0.0334(11) 0.0362(11) 0.0024(9) 0.0062(8) -0.0021(9)
C1 0.0267(12) 0.0211(11) 0.0219(11) 0.0039(9) 0.0105(9) -0.0014(9)
C19 0.0241(12) 0.0240(12) 0.0269(12) -0.0032(9) 0.0098(9) 0.0002(9)
C20 0.0307(13) 0.0236(12) 0.0326(13) -0.0021(10) 0.0091(10) 0.0002(10)
C7 0.0187(11) 0.0265(12) 0.0348(13) -0.0057(10) 0.0058(9) -0.0010(9)
C2 0.0191(11) 0.0249(11) 0.0256(11) 0.0024(9) 0.0029(9) -0.0001(9)
C3 0.0211(11) 0.0244(12) 0.0313(12) 0.0032(10) 0.0084(9) -0.0004(9)
C8 0.0234(12) 0.0378(14) 0.0334(13) -0.0091(11) 0.0061(10) -0.0006(11)
C24 0.0355(14) 0.0296(13) 0.0287(13) -0.0015(10) 0.0111(10) 0.0011(11)
C12 0.0220(12) 0.0270(12) 0.0402(14) -0.0029(11) 0.0037(10) -0.0004(10)
C13 0.0322(14) 0.0441(15) 0.0279(13) -0.0048(11) 0.0081(11) 0.0001(12)
C6 0.0301(13) 0.0295(13) 0.0376(14) 0.0025(11) 0.0068(11) -0.0074(11)
C16 0.0325(14) 0.0261(13) 0.0421(15) 0.0043(11) 0.0064(11) -0.0028(11)
C25 0.0404(15) 0.0238(13) 0.0375(14) 0.0029(11) 0.0015(12) -0.0023(11)
C21 0.0387(15) 0.0267(13) 0.0410(15) -0.0050(11) 0.0033(12) -0.0049(11)
C5 0.0301(14) 0.0325(14) 0.0516(17) 0.0031(12) 0.0192(12) 0.0039(11)
C9 0.0399(16) 0.0462(17) 0.0420(16) -0.0185(14) 0.0097(12) 0.0005(13)
C28 0.0410(15) 0.0348(14) 0.0305(13) 0.0048(11) 0.0112(11) -0.0051(12)
C23 0.0420(15) 0.0427(15) 0.0272(13) -0.0013(11) 0.0018(11) 0.0013(13)
C4 0.0279(13) 0.0393(15) 0.0312(13) 0.0059(11) 0.0068(10) -0.0037(11)
C35 0.0416(17) 0.0450(16) 0.0440(17) 0.0089(14) 0.0122(13) -0.0078(13)
C22 0.0425(16) 0.0431(16) 0.0382(15) -0.0139(13) -0.0010(12) -0.0040(13)
C27 0.0334(15) 0.0298(14) 0.0617(19) 0.0100(13) 0.0052(13) 0.0011(12)
C11 0.0316(14) 0.0257(13) 0.0590(18) -0.0059(13) 0.0040(12) -0.0005(11)
C26 0.0531(18) 0.0282(13) 0.0438(16) 0.0083(12) 0.0158(14) 0.0054(13)
C15 0.0344(15) 0.065(2) 0.0391(16) 0.0044(15) 0.0017(12) 0.0027(14)
C14 0.0428(17) 0.066(2) 0.0344(15) -0.0033(14) 0.0136(13) -0.0033(15)
C36 0.0513(19) 0.0526(19) 0.0396(16) -0.0059(14) 0.0112(14) -0.0088(15)
C10 0.0415(17) 0.0330(15) 0.064(2) -0.0183(15) 0.0087(14) 0.0042(13)
C34 0.0305(15) 0.073(2) 0.0508(18) 0.0087(17) 0.0007(13) -0.0087(15)
C18 0.035(2) 0.041(3) 0.046(2) 0.005(2) 0.0152(16) -0.004(2)
C31 0.061(2) 0.0373(17) 0.076(2) -0.0110(16) 0.0310(19) -0.0072(16)
C32 0.078(3) 0.079(3) 0.048(2) -0.0137(19) 0.030(2) -0.028(2)
C29 0.057(3) 0.039(2) 0.041(3) 0.016(2) 0.001(2) -0.003(2)
C17 0.050(3) 0.047(3) 0.056(3) 0.019(2) 0.015(2) 0.016(3)
C33 0.062(3) 0.075(3) 0.112(4) -0.005(3) 0.021(3) 0.032(2)
C39 0.059(3) 0.036(2) 0.069(3) 0.013(2) 0.003(2) 0.000(2)
C37 0.060(3) 0.050(3) 0.060(3) 0.008(2) -0.001(2) 0.002(2)
C30 0.048(3) 0.054(3) 0.065(4) 0.005(2) 0.028(3) -0.009(2)
C40 0.038(3) 0.056(3) 0.156(8) 0.037(4) 0.016(4) -0.004(2)
C38 0.066(4) 0.064(4) 0.136(8) 0.014(5) 0.022(5) -0.001(3)
C37A 0.061(6) 0.057(7) 0.030(6) 0.007(5) -0.013(4) 0.016(5)
C38A 0.058(8) 0.080(11) 0.062(8) -0.020(8) -0.011(7) 0.022(8)
C39A 0.0594(14) 0.0570(14) 0.0470(12) 0.0204(11) 0.0105(10) -0.0068(12)
C40A 0.0594(14) 0.0570(14) 0.0470(12) 0.0204(11) 0.0105(10) -0.0068(12)
C30A 0.035(7) 0.060(9) 0.058(12) 0.030(8) 0.002(7) 0.002(6)
C29A 0.073(13) 0.095(17) 0.041(11) 0.032(11) -0.006(9) -0.011(12)
C18A 0.057(11) 0.068(18) 0.054(10) 0.007(10) 0.033(8) -0.021(10)
C17A 0.046(10) 0.068(16) 0.056(10) 0.021(10) 0.009(7) -0.012(10)

loop_
_atom_type_symbol
_atom_type_description
_atom_type_scat_dispersion_real
_atom_type_scat_dispersion_imag
_atom_type_scat_source
C C 0.0181 0.0091 'International Tables Vol C Tables 4.2.6.8 and 6.1.1.4'
H H 0.0000 0.0000 'International Tables Vol C Tables 4.2.6.8 and 6.1.1.4'
Ca Ca 0.3641 1.2855 'International Tables Vol C Tables 4.2.6.8 and 6.1.1.4'
N N 0.0311 0.0180 'International Tables Vol C Tables 4.2.6.8 and 6.1.1.4'
O O 0.0492 0.0322 'International Tables Vol C Tables 4.2.6.8 and 6.1.1.4'
Si Si 0.2541 0.3302 'International Tables Vol C Tables 4.2.6.8 and 6.1.1.4'

loop_
_exptl_crystal_face_index_h
_exptl_crystal_face_index_k
_exptl_crystal_face_index_l
_exptl_crystal_face_perp_dist
_exptl_oxdiff_crystal_face_indexfrac_h
_exptl_oxdiff_crystal_face_indexfrac_k
_exptl_oxdiff_crystal_face_indexfrac_l
_exptl_oxdiff_crystal_face_x
_exptl_oxdiff_crystal_face_y
_exptl_oxdiff_crystal_face_z
-2 -11 0 0.0384 -1.9700 -11.0115 0.0147 -0.2449 0.5569 0.7458
5 6 7 0.0789 4.9765 6.0029 6.9903 0.4379 -0.8972 0.0114
7 8 -1 0.0365 6.9812 8.0243 -1.0173 -0.1634 -0.8705 -0.4683
-8 -7 1 0.0281 -7.9843 -7.0263 1.0173 0.2434 0.9264 0.3746
8 7 -1 0.0406 7.9843 7.0263 -1.0173 -0.2434 -0.9264 -0.3746
-6 -7 6 0.0566 -5.9896 -7.0307 6.0170 0.4995 0.5739 0.6559
9 -4 -1 0.0438 9.0153 -3.9776 -1.0061 -0.6349 -0.6398 0.4370
-9 3 2 0.0382 -9.0137 2.9751 2.0076 0.6745 0.6396 -0.3177
-4 -5 9 0.0813 -3.9982 -5.0302 9.0136 0.6763 0.2218 0.6987
-6 9 1 0.0526 -6.0282 8.9881 0.9970 0.6441 0.1982 -0.7301
4 5 -9 0.0840 3.9982 5.0302 -9.0136 -0.6763 -0.2218 -0.6987
6 -9 -1 0.0371 6.0282 -8.9881 -0.9970 -0.6441 -0.1982 0.7301
5 -1 9 0.0992 4.9936 -1.0050 8.9989 0.3613 -0.7264 0.6089
2 11 0 0.0502 1.9700 11.0115 -0.0147 0.2449 -0.5569 -0.7458
-5 1 -9 0.0810 -4.9936 1.0050 -8.9989 -0.3613 0.7264 -0.6089
7 6 -6 0.0701 6.9927 6.0327 -6.0170 -0.5795 -0.6298 -0.5622
1 0 -11 0.0857 1.0135 0.0235 -11.0053 -0.8270 0.2887 -0.5005

loop_
_geom_angle_atom_site_label_1
_geom_angle_atom_site_label_2
_geom_angle_atom_site_label_3
_geom_angle
N1 Ca1 N2 56.99(7)
N1 Ca1 O1 117.63(8)
O1 Ca1 N2 118.83(8)
N3 Ca1 N2 129.68(8)
N3 Ca1 N1 126.11(8)
N3 Ca1 O1 102.97(9)
N3 Si02 Ca1 33.14(7)
N3 Si02 C35 114.93(14)
N3 Si02 C36 109.78(13)
N3 Si02 C34 112.76(15)
C35 Si02 Ca1 121.74(11)
C35 Si02 C36 106.30(16)
C35 Si02 C34 105.85(15)
C36 Si02 Ca1 77.04(11)
C36 Si02 C34 106.69(17)
C34 Si02 Ca1 129.43(12)
N3 Si03 Ca1 41.12(7)
N3 Si03 C31 107.04(13)
N3 Si03 C32 114.89(17)
N3 Si03 C33 115.9(2)
C31 Si03 Ca1 65.95(11)
C32 Si03 Ca1 125.75(16)
C32 Si03 C31 107.32(19)
C32 Si03 C33 105.3(2)
C33 Si03 Ca1 128.70(18)
C33 Si03 C31 105.7(2)
C1 N2 Ca1 93.72(15)
C1 N2 C19 120.7(2)
C19 N2 Ca1 144.61(15)
C1 N1 Ca1 94.24(14)
C1 N1 C7 122.7(2)
C7 N1 Ca1 142.92(16)
C39 O1 Ca1 130.3(3)
C39 O1 C37 110.3(4)
C37 O1 Ca1 119.3(2)
C37A O1 Ca1 115.4(5)
C37A O1 C39A 124.1(10)
C39A O1 Ca1 111.9(7)
Si02 N3 Ca1 122.91(12)
Si02 N3 Si03 127.50(13)
Si03 N3 Ca1 109.58(11)
N2 C1 Ca1 57.71(12)
N2 C1 C2 123.4(2)
N1 C1 Ca1 57.33(12)
N1 C1 N2 115.0(2)
N1 C1 C2 121.6(2)
C2 C1 Ca1 178.31(16)
C20 C19 N2 119.7(2)
C20 C19 C24 119.2(2)
C24 C19 N2 120.9(2)
C19 C20 C25 122.0(2)
C21 C20 C19 119.1(3)
C21 C20 C25 119.0(2)
N1 C7 C12 121.4(2)
C8 C7 N1 118.7(2)
C8 C7 C12 119.6(2)
C1 C2 H2A 107.6
C1 C2 H2B 107.6
C1 C2 C3 118.8(2)
H2A C2 H2B 107.0
C3 C2 H2A 107.6
C3 C2 H2B 107.6
C6 C3 C2 110.9(2)
C5 C3 C2 107.2(2)
C5 C3 C6 107.5(2)
C4 C3 C2 112.0(2)
C4 C3 C6 110.4(2)
C4 C3 C5 108.6(2)
C7 C8 C13 121.1(2)
C9 C8 C7 118.8(3)
C9 C8 C13 119.9(3)
C19 C24 C28 121.0(2)
C23 C24 C19 119.1(3)
C23 C24 C28 119.8(3)
C7 C12 C16 121.3(2)
C11 C12 C7 118.9(3)
C11 C12 C16 119.7(3)
C8 C13 H13 107.9
C8 C13 C15 109.7(2)
C8 C13 C14 113.8(3)
C15 C13 H13 107.9
C15 C13 C14 109.5(3)
C14 C13 H13 107.9
C3 C6 H6A 109.5
C3 C6 H6B 109.5
C3 C6 H6C 109.5
H6A C6 H6B 109.5
H6A C6 H6C 109.5
H6B C6 H6C 109.5
C12 C16 H16 107.1
C12 C16 H16A 106.2
C12 C16 C17 113.8(3)
C12 C16 C18A 109.9(7)
C18 C16 C12 111.2(3)
C18 C16 H16 107.1
C18 C16 C17 110.2(3)
C17 C16 H16 107.1
C18A C16 H16A 106.2
C17A C16 C12 117.1(8)
C17A C16 H16A 106.2
C17A C16 C18A 110.4(11)
C20 C25 H25 107.6
C20 C25 C27 110.5(2)
C20 C25 C26 113.3(2)
C27 C25 H25 107.6
C27 C25 C26 109.8(2)
C26 C25 H25 107.6
C20 C21 H21 119.2
C22 C21 C20 121.5(3)
C22 C21 H21 119.2
C3 C5 H5A 109.5
C3 C5 H5B 109.5
C3 C5 H5C 109.5
H5A C5 H5B 109.5
H5A C5 H5C 109.5
H5B C5 H5C 109.5
C8 C9 H9 119.4
C10 C9 C8 121.3(3)
C10 C9 H9 119.4
C24 C28 H28 108.6
C24 C28 H28A 106.9
C24 C28 C29 114.2(3)
C24 C28 C30 108.1(3)
C24 C28 C30A 111.3(6)
C29 C28 H28 108.6
C30 C28 H28 108.6
C30 C28 C29 108.5(4)
C30A C28 H28A 106.9
C29A C28 C24 115.7(9)
C29A C28 H28A 106.9
C29A C28 C30A 108.7(11)
C24 C23 H23 119.2
C22 C23 C24 121.5(3)
C22 C23 H23 119.2
C3 C4 H4A 109.5
C3 C4 H4B 109.5
C3 C4 H4C 109.5
H4A C4 H4B 109.5
H4A C4 H4C 109.5
H4B C4 H4C 109.5
Si02 C35 H35A 109.5
Si02 C35 H35B 109.5
Si02 C35 H35C 109.5
H35A C35 H35B 109.5
H35A C35 H35C 109.5
H35B C35 H35C 109.5
C21 C22 H22 120.5
C23 C22 C21 119.0(3)
C23 C22 H22 120.5
C25 C27 H27A 109.5
C25 C27 H27B 109.5
C25 C27 H27C 109.5
H27A C27 H27B 109.5
H27A C27 H27C 109.5
H27B C27 H27C 109.5
C12 C11 H11 119.3
C10 C11 C12 121.4(3)
C10 C11 H11 119.3
C25 C26 H26A 109.5
C25 C26 H26B 109.5
C25 C26 H26C 109.5
H26A C26 H26B 109.5
H26A C26 H26C 109.5
H26B C26 H26C 109.5
C13 C15 H15A 109.5
C13 C15 H15B 109.5
C13 C15 H15C 109.5
H15A C15 H15B 109.5
H15A C15 H15C 109.5
H15B C15 H15C 109.5
C13 C14 H14A 109.5
C13 C14 H14B 109.5
C13 C14 H14C 109.5
H14A C14 H14B 109.5
H14A C14 H14C 109.5
H14B C14 H14C 109.5
Si02 C36 H36A 109.5
Si02 C36 H36B 109.5
Si02 C36 H36C 109.5
H36A C36 H36B 109.5
H36A C36 H36C 109.5
H36B C36 H36C 109.5
C9 C10 C11 119.9(3)
C9 C10 H10 120.1
C11 C10 H10 120.1
Si02 C34 H34A 109.5
Si02 C34 H34B 109.5
Si02 C34 H34C 109.5
H34A C34 H34B 109.5
H34A C34 H34C 109.5
H34B C34 H34C 109.5
C16 C18 H18A 109.5
C16 C18 H18B 109.5
C16 C18 H18C 109.5
H18A C18 H18B 109.5
H18A C18 H18C 109.5
H18B C18 H18C 109.5
Ca1 C31 H31A 62.7
Ca1 C31 H31B 170.5
Ca1 C31 H31C 70.2
Si03 C31 Ca1 79.12(11)
Si03 C31 H31A 109.5
Si03 C31 H31B 109.5
Si03 C31 H31C 109.5
H31A C31 H31B 109.5
H31A C31 H31C 109.5
H31B C31 H31C 109.5
Si03 C32 H32A 109.5
Si03 C32 H32B 109.5
Si03 C32 H32C 109.5
H32A C32 H32B 109.5
H32A C32 H32C 109.5
H32B C32 H32C 109.5
C28 C29 H29A 109.5
C28 C29 H29B 109.5
C28 C29 H29C 109.5
H29A C29 H29B 109.5
H29A C29 H29C 109.5
H29B C29 H29C 109.5
C16 C17 H17A 109.5
C16 C17 H17B 109.5
C16 C17 H17C 109.5
H17A C17 H17B 109.5
H17A C17 H17C 109.5
H17B C17 H17C 109.5
Si03 C33 H33A 109.5
Si03 C33 H33B 109.5
Si03 C33 H33C 109.5
H33A C33 H33B 109.5
H33A C33 H33C 109.5
H33B C33 H33C 109.5
O1 C39 H39A 109.2
O1 C39 H39B 109.2
H39A C39 H39B 107.9
C40 C39 O1 112.0(5)
C40 C39 H39A 109.2
C40 C39 H39B 109.2
O1 C37 H37A 109.2
O1 C37 H37B 109.2
H37A C37 H37B 107.9
C38 C37 O1 112.0(6)
C38 C37 H37A 109.2
C38 C37 H37B 109.2
C28 C30 H30A 109.5
C28 C30 H30B 109.5
C28 C30 H30C 109.5
H30A C30 H30B 109.5
H30A C30 H30C 109.5
H30B C30 H30C 109.5
C39 C40 H40A 109.5
C39 C40 H40B 109.5
C39 C40 H40C 109.5
H40A C40 H40B 109.5
H40A C40 H40C 109.5
H40B C40 H40C 109.5
C37 C38 H38A 109.5
C37 C38 H38B 109.5
C37 C38 H38C 109.5
H38A C38 H38B 109.5
H38A C38 H38C 109.5
H38B C38 H38C 109.5
O1 C37A H37C 110.2
O1 C37A H37D 110.2
O1 C37A C38A 107.4(11)
H37C C37A H37D 108.5
C38A C37A H37C 110.2
C38A C37A H37D 110.2
C37A C38A H38D 109.5
C37A C38A H38E 109.5
C37A C38A H38F 109.5
H38D C38A H38E 109.5
H38D C38A H38F 109.5
H38E C38A H38F 109.5
Ca1 C39A H39C 67.9
Ca1 C39A H39D 109.8
O1 C39A Ca1 42.9(4)
O1 C39A H39C 108.8
O1 C39A H39D 108.8
O1 C39A C40A 113.7(10)
H39C C39A H39D 107.7
C40A C39A Ca1 140.2(11)
C40A C39A H39C 108.8
C40A C39A H39D 108.8
C39A C40A H40D 109.5
C39A C40A H40E 109.5
C39A C40A H40F 109.5
H40D C40A H40E 109.5
H40D C40A H40F 109.5
H40E C40A H40F 109.5
C28 C30A H30D 109.5
C28 C30A H30E 109.5
C28 C30A H30F 109.5
H30D C30A H30E 109.5
H30D C30A H30F 109.5
H30E C30A H30F 109.5
C28 C29A H29D 109.5
C28 C29A H29E 109.5
C28 C29A H29F 109.5
H29D C29A H29E 109.5
H29D C29A H29F 109.5
H29E C29A H29F 109.5
C16 C18A H18D 109.5
C16 C18A H18E 109.5
C16 C18A H18F 109.5
H18D C18A H18E 109.5
H18D C18A H18F 109.5
H18E C18A H18F 109.5
C16 C17A H17D 109.5
C16 C17A H17E 109.5
C16 C17A H17F 109.5
H17D C17A H17E 109.5
H17D C17A H17F 109.5
H17E C17A H17F 109.5

loop_
_geom_bond_atom_site_label_1
_geom_bond_atom_site_label_2
_geom_bond_distance
Ca1 N2 2.375(2)
Ca1 N1 2.366(2)
Ca1 O1 2.372(2)
Ca1 N3 2.275(2)
Si02 N3 1.689(2)
Si02 C35 1.881(3)
Si02 C36 1.887(3)
Si02 C34 1.890(3)
Si03 N3 1.693(2)
Si03 C31 1.900(4)
Si03 C32 1.881(4)
Si03 C33 1.882(4)
N2 C1 1.343(3)
N2 C19 1.427(3)
N1 C1 1.338(3)
N1 C7 1.420(3)
O1 C39 1.441(5)
O1 C37 1.498(6)
O1 C37A 1.443(14)
O1 C39A 1.483(9)
C1 C2 1.529(3)
C19 C20 1.408(4)
C19 C24 1.421(4)
C20 C25 1.516(4)
C20 C21 1.402(4)
C7 C8 1.417(4)
C7 C12 1.421(4)
C2 H2A 0.9900
C2 H2B 0.9900
C2 C3 1.568(3)
C3 C6 1.536(4)
C3 C5 1.526(4)
C3 C4 1.526(4)
C8 C13 1.512(4)
C8 C9 1.406(4)
C24 C28 1.525(4)
C24 C23 1.397(4)
C12 C16 1.523(4)
C12 C11 1.395(4)
C13 H13 1.0000
C13 C15 1.529(4)
C13 C14 1.533(4)
C6 H6A 0.9800
C6 H6B 0.9800
C6 H6C 0.9800
C16 H16 1.0000
C16 H16A 1.0000
C16 C18 1.498(5)
C16 C17 1.544(5)
C16 C18A 1.620(17)
C16 C17A 1.454(19)
C25 H25 1.0000
C25 C27 1.525(4)
C25 C26 1.535(4)
C21 H21 0.9500
C21 C22 1.389(4)
C5 H5A 0.9800
C5 H5B 0.9800
C5 H5C 0.9800
C9 H9 0.9500
C9 C10 1.378(5)
C28 H28 1.0000
C28 H28A 1.0000
C28 C29 1.548(6)
C28 C30 1.528(5)
C28 C30A 1.597(14)
C28 C29A 1.487(17)
C23 H23 0.9500
C23 C22 1.383(5)
C4 H4A 0.9800
C4 H4B 0.9800
C4 H4C 0.9800
C35 H35A 0.9800
C35 H35B 0.9800
C35 H35C 0.9800
C22 H22 0.9500
C27 H27A 0.9800
C27 H27B 0.9800
C27 H27C 0.9800
C11 H11 0.9500
C11 C10 1.384(5)
C26 H26A 0.9800
C26 H26B 0.9800
C26 H26C 0.9800
C15 H15A 0.9800
C15 H15B 0.9800
C15 H15C 0.9800
C14 H14A 0.9800
C14 H14B 0.9800
C14 H14C 0.9800
C36 H36A 0.9800
C36 H36B 0.9800
C36 H36C 0.9800
C10 H10 0.9500
C34 H34A 0.9800
C34 H34B 0.9800
C34 H34C 0.9800
C18 H18A 0.9800
C18 H18B 0.9800
C18 H18C 0.9800
C31 H31A 0.9800
C31 H31B 0.9800
C31 H31C 0.9800
C32 H32A 0.9800
C32 H32B 0.9800
C32 H32C 0.9800
C29 H29A 0.9800
C29 H29B 0.9800
C29 H29C 0.9800
C17 H17A 0.9800
C17 H17B 0.9800
C17 H17C 0.9800
C33 H33A 0.9800
C33 H33B 0.9800
C33 H33C 0.9800
C39 H39A 0.9900
C39 H39B 0.9900
C39 C40 1.412(9)
C37 H37A 0.9900
C37 H37B 0.9900
C37 C38 1.442(9)
C30 H30A 0.9800
C30 H30B 0.9800
C30 H30C 0.9800
C40 H40A 0.9800
C40 H40B 0.9800
C40 H40C 0.9800
C38 H38A 0.9800
C38 H38B 0.9800
C38 H38C 0.9800
C37A H37C 0.9900
C37A H37D 0.9900
C37A C38A 1.58(2)
C38A H38D 0.9800
C38A H38E 0.9800
C38A H38F 0.9800
C39A H39C 0.9900
C39A H39D 0.9900
C39A C40A 1.508(9)
C40A H40D 0.9800
C40A H40E 0.9800
C40A H40F 0.9800
C30A H30D 0.9800
C30A H30E 0.9800
C30A H30F 0.9800
C29A H29D 0.9800
C29A H29E 0.9800
C29A H29F 0.9800
C18A H18D 0.9800
C18A H18E 0.9800
C18A H18F 0.9800
C17A H17D 0.9800
C17A H17E 0.9800
C17A H17F 0.9800

loop_
_geom_torsion_atom_site_label_1
_geom_torsion_atom_site_label_2
_geom_torsion_atom_site_label_3
_geom_torsion_atom_site_label_4
_geom_torsion
Ca1 Si02 N3 Si03 179.0(3)
Ca1 Si03 N3 Si02 -179.1(2)
Ca1 N2 C1 N1 -0.1(2)
Ca1 N2 C1 C2 178.46(18)
Ca1 N2 C19 C20 -77.6(3)
Ca1 N2 C19 C24 98.0(3)
Ca1 N1 C1 N2 0.1(2)
Ca1 N1 C1 C2 -178.49(18)
Ca1 N1 C7 C8 71.2(3)
Ca1 N1 C7 C12 -103.2(3)
Ca1 O1 C39 C40 78.8(7)
Ca1 O1 C37 C38 102.2(5)
Ca1 O1 C37A C38A -118.6(10)
Ca1 O1 C39A C40A 139.4(14)
N2 C1 C2 C3 -81.3(3)
N2 C19 C20 C25 3.1(4)
N2 C19 C20 C21 -177.7(2)
N2 C19 C24 C28 -9.1(4)
N2 C19 C24 C23 175.6(2)
N1 C1 C2 C3 97.1(3)
N1 C7 C8 C13 -1.2(4)
N1 C7 C8 C9 -177.1(2)
N1 C7 C12 C16 0.2(4)
N1 C7 C12 C11 177.2(2)
C1 N2 C19 C20 117.4(3)
C1 N2 C19 C24 -67.0(3)
C1 N1 C7 C8 -114.8(3)
C1 N1 C7 C12 70.8(3)
C1 C2 C3 C6 102.8(3)
C1 C2 C3 C5 -140.1(2)
C1 C2 C3 C4 -21.1(3)
C19 N2 C1 Ca1 171.4(2)
C19 N2 C1 N1 171.3(2)
C19 N2 C1 C2 -10.2(3)
C19 C20 C25 C27 113.0(3)
C19 C20 C25 C26 -123.3(3)
C19 C20 C21 C22 0.1(4)
C19 C24 C28 C29 132.2(4)
C19 C24 C28 C30 -106.9(4)
C19 C24 C28 C30A -68.6(9)
C19 C24 C28 C29A 166.7(15)
C19 C24 C23 C22 4.3(4)
C20 C19 C24 C28 166.6(2)
C20 C19 C24 C23 -8.8(4)
C20 C21 C22 C23 -4.7(4)
C7 N1 C1 Ca1 -176.4(2)
C7 N1 C1 N2 -176.3(2)
C7 N1 C1 C2 5.1(3)
C7 C8 C13 C15 -94.3(3)
C7 C8 C13 C14 142.5(3)
C7 C8 C9 C10 0.4(4)
C7 C12 C16 C18 75.3(4)
C7 C12 C16 C17 -159.5(4)
C7 C12 C16 C18A 107.5(13)
C7 C12 C16 C17A -125.4(15)
C7 C12 C11 C10 -0.9(4)
C8 C7 C12 C16 -174.2(2)
C8 C7 C12 C11 2.8(4)
C8 C9 C10 C11 1.6(5)
C24 C19 C20 C25 -172.5(2)
C24 C19 C20 C21 6.6(4)
C24 C23 C22 C21 2.4(5)
C12 C7 C8 C13 173.3(2)
C12 C7 C8 C9 -2.6(4)
C12 C11 C10 C9 -1.4(5)
C13 C8 C9 C10 -175.6(3)
C16 C12 C11 C10 176.2(3)
C25 C20 C21 C22 179.3(3)
C21 C20 C25 C27 -66.2(3)
C21 C20 C25 C26 57.6(3)
C9 C8 C13 C15 81.5(3)
C9 C8 C13 C14 -41.6(4)
C28 C24 C23 C22 -171.1(3)
C23 C24 C28 C29 -52.5(4)
C23 C24 C28 C30 68.4(5)
C23 C24 C28 C30A 106.7(9)
C23 C24 C28 C29A -18.0(15)
C35 Si02 N3 Ca1 110.44(16)
C35 Si02 N3 Si03 -70.5(2)
C11 C12 C16 C18 -101.7(4)
C11 C12 C16 C17 23.5(5)
C11 C12 C16 C18A -69.5(13)
C11 C12 C16 C17A 57.6(15)
C36 Si02 N3 Ca1 -9.3(2)
C36 Si02 N3 Si03 169.72(18)
C34 Si02 N3 Ca1 -128.11(16)
C34 Si02 N3 Si03 50.9(2)
C31 Si03 N3 Ca1 2.42(19)
C31 Si03 N3 Si02 -176.7(2)
C32 Si03 N3 Ca1 -116.62(18)
C32 Si03 N3 Si02 64.3(2)
C33 Si03 N3 Ca1 120.1(2)
C33 Si03 N3 Si02 -59.1(3)
C39 O1 C37 C38 -81.4(6)
C37 O1 C39 C40 -97.2(7)
C37A O1 C39A Ca1 146.2(10)
C37A O1 C39A C40A -74.4(19)
C39A O1 C37A C38A 96.3(14)
